data_7038062
loop_
_publ_author_name
'Fern\'andez-Cestau, Julio'
'Gim\'enez, Nora'
'Lalinde, Elena'
'Monta\~no, Patricia'
'Moreno, M. Teresa'
'S\'anchez, Sergio'
'Weber, Michael D.'
'Costa, Rub\'en D'

_publ_section_title
;
 Alkynyl bridged cyclometalated Ir2M2 clusters: impact of the heterometal
 in the photo- and electro-luminescence properties.
;
_journal_issue 8
_journal_name_full 'Dalton transactions (Cambridge, England : 2003)'
_journal_page_first 3251
_journal_page_last 3255
_journal_paper_doi 10.1039/c5dt04027b
_journal_volume 45
_journal_year 2016
_chemical_absolute_configuration ad
_chemical_formula_moiety 'C80 H60 Cu2 Ir2 N4 O4'
_chemical_formula_sum 'C80 H60 Cu2 Ir2 N4 O4'
_chemical_formula_weight 1652.8
_space_group_IT_number 82
_symmetry_cell_setting tetragonal
_symmetry_Int_Tables_number 82
_symmetry_space_group_name_Hall 'I -4'
_symmetry_space_group_name_H-M 'I -4'
_atom_sites_solution_hydrogens geom
_audit_conform_dict_location ftp://ftp.iucr.org/pub/cif_core.dic
_audit_conform_dict_name cif_core.dic
_audit_conform_dict_version 2.4.3
_audit_creation_date 2016-01-15T18:06:06-00:00
_audit_creation_method 'WinGX routine CIF_UPDATE'
_audit_update_record
;
2016-01-18 deposited with the CCDC.
2016-01-19 downloaded from the CCDC.
;
_cell_angle_alpha 90
_cell_angle_beta 90
_cell_angle_gamma 90
_cell_formula_units_Z 4
_cell_length_a 17.5940(4)
_cell_length_b 17.5940(4)
_cell_length_c 21.0590(7)
_cell_measurement_reflns_used 30178
_cell_measurement_temperature 173.0(10)
_cell_measurement_theta_max 27.425
_cell_measurement_theta_min 3.606
_cell_measurement_wavelength 0.71073
_cell_volume 6518.8(3)
_computing_cell_refinement 'HKL Scalepack (Otwinowski & Minor 1997)'
_computing_data_collection 'Collect (Bruker AXS BV, 1997-2004)'
_computing_data_reduction 'HKL Denzo and Scalepack (Otwinowski & Minor 1997)'
_computing_molecular_graphics 'Ortep for Windows (Farrugia, 2012)'
_computing_publication_material 'WinGX publication routines (Farrugia, 2012)'
_computing_structure_refinement 'SHELXL-2014/7 (Sheldrick, 2014)'
_diffrn_ambient_temperature 173.0(10)
_diffrn_detector 'CCD plate'
_diffrn_detector_area_resol_mean 9
_diffrn_measured_fraction_theta_full 0.997
_diffrn_measured_fraction_theta_max 0.997
_diffrn_measurement_device '95mm CCD camera on \k-goniostat'
_diffrn_measurement_device_type KappaCCD
_diffrn_measurement_method 'CCD rotation images, thick slices'
_diffrn_orient_matrix_UB_11 0.04892
_diffrn_orient_matrix_UB_12 -0.016185
_diffrn_orient_matrix_UB_13 -0.020278
_diffrn_orient_matrix_UB_21 -0.025233
_diffrn_orient_matrix_UB_22 0.000127
_diffrn_orient_matrix_UB_23 -0.042725
_diffrn_orient_matrix_UB_31 0.014563
_diffrn_orient_matrix_UB_32 0.054589
_diffrn_orient_matrix_UB_33 -0.005913
_diffrn_radiation_monochromator 'horizonally mounted graphite crystal'
_diffrn_radiation_probe x-ray
_diffrn_radiation_type MoK\a
_diffrn_radiation_wavelength 0.71073
_diffrn_reflns_av_R_equivalents 0.0753
_diffrn_reflns_av_unetI/netI 0.0503
_diffrn_reflns_laue_measured_fraction_full 0.997
_diffrn_reflns_laue_measured_fraction_max 0.997
_diffrn_reflns_limit_h_max 22
_diffrn_reflns_limit_h_min -22
_diffrn_reflns_limit_k_max 22
_diffrn_reflns_limit_k_min -22
_diffrn_reflns_limit_l_max 27
_diffrn_reflns_limit_l_min -27
_diffrn_reflns_number 50034
_diffrn_reflns_point_group_measured_fraction_full 0.997
_diffrn_reflns_point_group_measured_fraction_max 0.998
_diffrn_reflns_theta_full 25.242
_diffrn_reflns_theta_max 27.425
_diffrn_reflns_theta_min 3.606
_diffrn_source 'Enraf Nonius FR590'
_diffrn_standards_number 0
_exptl_absorpt_coefficient_mu 4.769
_exptl_absorpt_correction_T_max 0.629
_exptl_absorpt_correction_T_min 0.503
_exptl_absorpt_correction_type multi-scan
_exptl_absorpt_process_details
;
        [c.f. r.h. blessing, acta cryst. (1995), a51, 33-38]
;
_exptl_crystal_colour yellow
_exptl_crystal_density_diffrn 1.684
_exptl_crystal_density_method 'not measured'
_exptl_crystal_description block
_exptl_crystal_F_000 3248
_exptl_crystal_size_max 0.2
_exptl_crystal_size_mid 0.1
_exptl_crystal_size_min 0.1
_refine_diff_density_max 2.535
_refine_diff_density_min -0.921
_refine_diff_density_rms 0.111
_refine_ls_abs_structure_details
;
 Refined as an inversion twin.
;
_refine_ls_abs_structure_Flack 0.036(11)
_refine_ls_extinction_method none
_refine_ls_goodness_of_fit_ref 1.041
_refine_ls_hydrogen_treatment constr
_refine_ls_matrix_type full
_refine_ls_number_constraints 0
_refine_ls_number_parameters 436
_refine_ls_number_reflns 7407
_refine_ls_number_restraints 422
_refine_ls_restrained_S_all 1.03
_refine_ls_R_factor_all 0.0552
_refine_ls_R_factor_gt 0.0389
_refine_ls_shift/su_max 0.003
_refine_ls_shift/su_mean 0
_refine_ls_structure_factor_coef Fsqd
_refine_ls_weighting_details 'w=1/[\s^2^(Fo^2^)+(0.0434P)^2^+9.1913P] where P=(Fo^2^+2Fc^2^)/3'
_refine_ls_weighting_scheme calc
_refine_ls_wR_factor_gt 0.0784
_refine_ls_wR_factor_ref 0.0839
_reflns_Friedel_coverage 0.944
_reflns_friedel_fraction_full 0.998
_reflns_friedel_fraction_max 0.998
_reflns_number_gt 6226
_reflns_number_total 7407
_reflns_threshold_expression 'I > 2\s(I)'
_cod_data_source_file c5dt04027b2.cif
_cod_data_source_block 3
_cod_depositor_comments 'Adding full bibliography for 7038060--7038062.cif.'
_cod_original_cell_volume 6518.8(4)
_cod_database_code 7038062

loop_
_symmetry_equiv_pos_as_xyz
'x, y, z'
'-x, -y, z'
'y, -x, -z'
'-y, x, -z'
'x+1/2, y+1/2, z+1/2'
'-x+1/2, -y+1/2, z+1/2'
'y+1/2, -x+1/2, -z+1/2'
'-y+1/2, x+1/2, -z+1/2'

loop_
_atom_site_label
_atom_site_type_symbol
_atom_site_fract_x
_atom_site_fract_y
_atom_site_fract_z
_atom_site_U_iso_or_equiv
_atom_site_adp_type
_atom_site_occupancy
_atom_site_site_symmetry_order
_atom_site_calc_flag
_atom_site_refinement_flags_posn
_atom_site_refinement_flags_adp
_atom_site_refinement_flags_occupancy
_atom_site_disorder_assembly
_atom_site_disorder_group
Ir1 Ir 1.16648(2) 1.03944(2) 0.78795(2) 0.03372(11) Uani 1 1 d . U . . .
Cu1 Cu 1.02919(6) 0.92805(7) 0.76307(6) 0.0460(3) Uani 1 1 d . U . . .
O1 O 0.9700(7) 0.6301(6) 0.8156(7) 0.110(4) Uani 1 1 d . U . . .
N1 N 1.2217(4) 0.9843(4) 0.7146(4) 0.0390(16) Uani 1 1 d . U . . .
N2 N 1.1291(4) 1.1022(4) 0.8636(4) 0.0350(16) Uani 1 1 d . U . . .
C1 C 1.1188(5) 0.9383(6) 0.8201(5) 0.038(2) Uani 1 1 d . U . . .
C1AA C 1.2859(5) 1.0191(5) 0.8956(5) 0.037(2) Uani 1 1 d . U . . .
H1AA H 1.2523 1.0442 0.9225 0.045 Uiso 1 1 calc R U . . .
C2 C 1.0914(5) 0.8781(6) 0.8374(5) 0.039(2) Uani 1 1 d . U . . .
C3 C 1.0762(6) 0.8023(6) 0.8607(5) 0.046(2) Uani 1 1 d . U . . .
C4 C 1.1107(8) 0.7769(8) 0.9148(6) 0.065(3) Uani 1 1 d . U . . .
H4 H 1.1438 0.8078 0.9376 0.078 Uiso 1 1 calc R U . . .
C4AA C 1.2658(4) 1.0083(5) 0.8331(5) 0.0310(18) Uani 1 1 d . U . . .
C5AA C 1.0943(10) 0.7019(8) 0.9349(7) 0.083(4) Uani 1 1 d . U . . .
H5AA H 1.1155 0.6838 0.9724 0.1 Uiso 1 1 calc R U . . .
C6 C 1.0490(10) 0.6571(9) 0.9010(8) 0.086(4) Uani 1 1 d . U . . .
H6 H 1.0412 0.6075 0.9148 0.103 Uiso 1 1 calc R U . . .
C6AA C 1.0287(6) 0.7547(6) 0.8270(6) 0.054(3) Uani 1 1 d . U . . .
H6AA H 1.0057 0.7719 0.7899 0.065 Uiso 1 1 calc R U . . .
C7 C 1.0146(9) 0.6799(7) 0.8485(8) 0.077(3) Uani 1 1 d . U . . .
C9 C 0.9428(12) 0.6528(12) 0.7569(13) 0.138(8) Uani 1 1 d . U . . .
H9A H 0.9124 0.6129 0.7389 0.207 Uiso 1 1 calc R U . . .
H9B H 0.9123 0.6977 0.7619 0.207 Uiso 1 1 calc R U . . .
H9C H 0.9848 0.6636 0.7292 0.207 Uiso 1 1 calc R U . . .
C10 C 1.0788(5) 1.0768(6) 0.7290(5) 0.046(2) Uani 1 1 d . U . . .
C11 C 1.0396(6) 1.1089(8) 0.6900(6) 0.063(3) Uani 1 1 d . U . . .
C21 C 1.3562(5) 0.9931(5) 0.9201(5) 0.042(2) Uani 1 1 d . U . . .
H21 H 1.3685 1 0.9627 0.05 Uiso 1 1 calc R U . . .
C22 C 1.4070(5) 0.9567(5) 0.8788(6) 0.044(2) Uani 1 1 d . U . . .
H22 H 1.4537 0.9398 0.8939 0.053 Uiso 1 1 calc R U . . .
C23 C 1.3882(5) 0.9458(5) 0.8164(5) 0.039(2) Uani 1 1 d . U . . .
H23 H 1.4221 0.9217 0.7892 0.046 Uiso 1 1 calc R U . . .
C24 C 1.3179(4) 0.9711(4) 0.7938(5) 0.0344(18) Uani 1 1 d . U . . .
C25 C 1.2931(5) 0.9584(5) 0.7275(5) 0.038(2) Uani 1 1 d . U . . .
C26 C 1.3354(6) 0.9217(6) 0.6802(5) 0.043(2) Uani 1 1 d . U . . .
H26 H 1.3846 0.9052 0.6888 0.052 Uiso 1 1 calc R U . . .
C27 C 1.3049(6) 0.9102(7) 0.6220(6) 0.056(3) Uani 1 1 d . U . . .
H27 H 1.3328 0.8851 0.5909 0.067 Uiso 1 1 calc R U . . .
C28 C 1.2317(7) 0.9357(8) 0.6085(6) 0.068(3) Uani 1 1 d . U . . .
H28 H 1.2096 0.928 0.5689 0.082 Uiso 1 1 calc R U . . .
C29 C 1.1927(6) 0.9737(7) 0.6575(6) 0.056(3) Uani 1 1 d . U . . .
H29 H 1.1442 0.9921 0.6493 0.067 Uiso 1 1 calc R U . . .
C30 C 1.2169(5) 1.1433(5) 0.7673(5) 0.0357(19) Uani 1 1 d . U . . .
C32 C 1.2589(5) 1.1637(5) 0.7145(6) 0.045(2) Uani 1 1 d . U . . .
H32 H 1.2669 1.1285 0.6822 0.054 Uiso 1 1 calc R U . . .
C33 C 1.2895(5) 1.2366(6) 0.7092(7) 0.053(3) Uani 1 1 d . U . . .
H33 H 1.3174 1.2499 0.6734 0.064 Uiso 1 1 calc R U . . .
C34 C 1.2783(7) 1.2888(6) 0.7568(6) 0.059(3) Uani 1 1 d . U . . .
H34 H 1.2999 1.3369 0.7534 0.071 Uiso 1 1 calc R U . . .
C35 C 1.2365(6) 1.2715(6) 0.8085(6) 0.052(3) Uani 1 1 d . U . . .
H35 H 1.2285 1.3078 0.8399 0.062 Uiso 1 1 calc R U . . .
C37 C 1.2047(5) 1.1978(6) 0.8150(5) 0.045(2) Uani 1 1 d . U . . .
C38 C 1.1565(5) 1.1755(5) 0.8670(5) 0.040(2) Uani 1 1 d . U . . .
C39 C 1.1377(6) 1.2218(6) 0.9189(5) 0.049(2) Uani 1 1 d . U . . .
H39 H 1.1574 1.2707 0.922 0.059 Uiso 1 1 calc R U . . .
C40 C 1.0897(6) 1.1942(6) 0.9652(6) 0.053(3) Uani 1 1 d . U . . .
H40 H 1.0767 1.2248 0.9996 0.063 Uiso 1 1 calc R U . . .
C41 C 1.0616(6) 1.1226(6) 0.9608(5) 0.046(2) Uani 1 1 d . U . . .
H41 H 1.0291 1.1038 0.9919 0.055 Uiso 1 1 calc R U . . .
C42 C 1.0814(5) 1.0781(6) 0.9101(5) 0.042(2) Uani 1 1 d . U . . .
H42 H 1.0614 1.0293 0.9074 0.05 Uiso 1 1 calc R U . . .
O2A O 0.8627(11) 1.2128(18) 0.5358(10) 0.195(12) Uani 0.75 1 d . U P A 2
C16A C 0.9344(8) 1.2120(12) 0.5591(8) 0.124(10) Uani 0.75 1 d G U P A 2
C17A C 0.9478(7) 1.1643(9) 0.6106(7) 0.106(6) Uiso 0.75 1 d G . P A 2
H17A H 0.91 1.1313 0.6245 0.127 Uiso 0.75 1 calc R U P A 2
C12A C 1.0178(7) 1.1659(7) 0.6412(6) 0.055(4) Uani 0.75 1 d G U P A 2
C13A C 1.0743(7) 1.2153(11) 0.6204(9) 0.186(18) Uani 0.75 1 d G U P A 2
H13A H 1.1211 1.2164 0.641 0.223 Uiso 0.75 1 calc R U P A 2
C14A C 1.0608(10) 1.2629(13) 0.5690(10) 0.183(16) Uani 0.75 1 d G U P A 2
H14A H 1.0986 1.2959 0.5551 0.219 Uiso 0.75 1 calc R U P A 2
C15A C 0.9909(11) 1.2613(12) 0.5384(9) 0.173(15) Uani 0.75 1 d G U P A 2
H15A H 0.9819 1.2932 0.504 0.207 Uiso 0.75 1 calc R U P A 2
C18A C 0.8513(17) 1.248(3) 0.4754(13) 0.204(19) Uani 0.75 1 d . U P A 2
H18A H 0.7985 1.2447 0.4641 0.305 Uiso 0.75 1 calc R U P A 2
H18B H 0.8664 1.3001 0.4775 0.305 Uiso 0.75 1 calc R U P A 2
H18C H 0.8812 1.2219 0.444 0.305 Uiso 0.75 1 calc R U P A 2
O2B O 0.931(3) 1.269(3) 0.549(3) 0.106(6) Uiso 0.25 1 d D . P A -1
C12B C 1.0035(18) 1.109(3) 0.6191(15) 0.063(10) Uani 0.25 1 d G U P A -1
C13B C 1.001(2) 1.055(2) 0.571(2) 0.098(17) Uani 0.25 1 d G U P A -1
H13B H 1.0227 1.0075 0.5773 0.118 Uiso 0.25 1 calc R U P A -1
C14B C 0.964(3) 1.071(3) 0.5142(17) 0.093(15) Uani 0.25 1 d G U P A -1
H14B H 0.9622 1.0351 0.4822 0.112 Uiso 0.25 1 calc R U P A -1
C15B C 0.931(2) 1.142(3) 0.5051(17) 0.098(16) Uani 0.25 1 d G U P A -1
H15B H 0.9068 1.1533 0.4669 0.118 Uiso 0.25 1 calc R U P A -1
C16B C 0.934(3) 1.197(2) 0.553(2) 0.106(6) Uiso 0.25 1 d G U P A -1
C17B C 0.970(3) 1.180(2) 0.610(2) 0.106(6) Uiso 0.25 1 d G U P A -1
H17B H 0.9723 1.2164 0.6419 0.127 Uiso 0.25 1 calc R U P A -1
C18B C 0.973(5) 1.299(6) 0.601(4) 0.15(4) Uiso 0.25 1 d D . P A -1
H18E H 0.9717 1.3531 0.5993 0.227 Uiso 0.25 1 calc R U P A -1
H18D H 0.9499 1.2815 0.6397 0.227 Uiso 0.25 1 calc R U P A -1
H18F H 1.0242 1.2811 0.5987 0.227 Uiso 0.25 1 calc R U P A -1

loop_
_atom_site_aniso_label
_atom_site_aniso_U_11
_atom_site_aniso_U_22
_atom_site_aniso_U_33
_atom_site_aniso_U_23
_atom_site_aniso_U_13
_atom_site_aniso_U_12
Ir1 0.01877(16) 0.0383(2) 0.04413(19) 0.00073(17) 0.00323(16) 0.00211(14)
Cu1 0.0288(6) 0.0575(8) 0.0518(8) -0.0046(6) -0.0003(5) 0.0108(5)
O1 0.112(9) 0.061(6) 0.157(10) -0.032(6) 0.028(7) -0.029(6)
N1 0.028(3) 0.044(4) 0.045(4) -0.001(4) 0.008(3) 0.006(3)
N2 0.025(3) 0.033(3) 0.047(4) 0.004(3) 0.003(3) 0.003(3)
C1 0.022(4) 0.044(4) 0.048(5) -0.003(4) 0.007(4) -0.001(3)
C1AA 0.025(4) 0.036(5) 0.051(5) 0.004(4) 0.002(3) 0.001(3)
C2 0.029(4) 0.044(4) 0.045(6) -0.007(4) 0.000(4) 0.002(3)
C3 0.041(5) 0.046(5) 0.051(6) -0.004(4) 0.017(4) 0.006(4)
C4 0.070(7) 0.072(6) 0.053(6) 0.002(5) 0.008(5) 0.016(5)
C4AA 0.017(3) 0.027(4) 0.049(4) 0.007(3) 0.006(3) -0.004(3)
C5AA 0.118(11) 0.068(7) 0.064(8) 0.014(6) 0.025(7) 0.016(6)
C6 0.111(10) 0.057(7) 0.090(9) 0.001(6) 0.034(7) 0.012(6)
C6AA 0.051(6) 0.045(5) 0.066(7) -0.009(4) 0.016(5) -0.003(4)
C7 0.090(8) 0.048(6) 0.093(8) -0.012(5) 0.032(6) -0.009(5)
C9 0.115(15) 0.125(15) 0.174(13) -0.042(11) -0.005(11) -0.063(12)
C10 0.022(4) 0.059(6) 0.055(6) 0.004(4) 0.001(4) 0.005(4)
C11 0.025(5) 0.097(8) 0.068(7) 0.017(6) 0.003(4) 0.010(5)
C21 0.028(4) 0.043(5) 0.053(6) 0.006(4) -0.006(4) -0.002(4)
C22 0.028(4) 0.035(5) 0.069(6) 0.006(4) -0.007(4) 0.001(4)
C23 0.027(4) 0.027(4) 0.061(5) 0.005(4) 0.007(3) 0.000(3)
C24 0.024(3) 0.024(4) 0.055(5) 0.002(4) 0.004(3) -0.004(3)
C25 0.024(4) 0.033(4) 0.057(5) 0.003(4) 0.005(3) -0.001(3)
C26 0.036(5) 0.038(5) 0.056(5) -0.005(4) 0.008(4) 0.004(4)
C27 0.049(5) 0.062(7) 0.058(6) -0.013(5) 0.003(4) 0.011(5)
C28 0.057(6) 0.082(8) 0.065(7) -0.017(6) -0.004(5) 0.016(6)
C29 0.036(5) 0.076(7) 0.057(6) -0.008(5) -0.009(4) 0.009(5)
C30 0.024(4) 0.038(4) 0.046(5) 0.013(3) 0.003(3) 0.003(3)
C32 0.032(4) 0.051(5) 0.053(5) 0.012(5) 0.007(4) 0.006(3)
C33 0.041(5) 0.050(5) 0.068(7) 0.016(5) 0.016(5) 0.002(4)
C34 0.059(7) 0.040(5) 0.079(7) 0.014(5) 0.020(5) 0.003(5)
C35 0.046(6) 0.043(5) 0.067(7) 0.003(4) 0.019(5) -0.004(4)
C37 0.032(5) 0.045(5) 0.057(5) 0.007(4) 0.010(4) 0.002(4)
C38 0.032(4) 0.035(4) 0.054(5) 0.003(4) 0.008(4) 0.006(3)
C39 0.051(6) 0.038(5) 0.057(6) -0.004(4) 0.010(5) 0.007(4)
C40 0.048(6) 0.055(5) 0.056(6) 0.001(4) 0.008(5) 0.014(4)
C41 0.039(5) 0.053(5) 0.045(6) 0.008(4) 0.008(4) 0.013(4)
C42 0.030(4) 0.045(5) 0.050(5) 0.006(4) 0.007(4) 0.001(4)
O2A 0.099(10) 0.34(3) 0.142(15) 0.147(19) -0.024(10) 0.019(13)
C16A 0.068(9) 0.19(2) 0.110(16) 0.110(16) 0.009(9) 0.035(11)
C12A 0.045(8) 0.077(9) 0.045(8) 0.000(7) 0.002(6) 0.005(6)
C13A 0.135(16) 0.25(3) 0.17(3) 0.13(3) -0.053(17) -0.094(19)
C14A 0.140(16) 0.25(3) 0.16(2) 0.12(2) -0.012(15) -0.040(19)
C15A 0.124(14) 0.26(3) 0.13(2) 0.10(2) 0.010(13) -0.016(17)
C18A 0.12(2) 0.37(5) 0.117(17) 0.14(2) 0.019(14) 0.12(3)
C12B 0.014(16) 0.11(3) 0.070(12) 0.017(12) 0.007(11) 0.002(17)
C13B 0.11(4) 0.11(3) 0.074(17) 0.012(16) -0.01(2) 0.00(2)
C14B 0.08(3) 0.12(3) 0.076(17) 0.012(17) -0.002(18) -0.01(2)
C15B 0.11(3) 0.13(3) 0.06(3) 0.02(2) 0.02(2) 0.01(3)

loop_
_atom_type_symbol
_atom_type_description
_atom_type_scat_dispersion_real
_atom_type_scat_dispersion_imag
_atom_type_scat_source
C C 0.0033 0.0016 'International Tables Vol C Tables 4.2.6.8 and 6.1.1.4'
H H 0 0 'International Tables Vol C Tables 4.2.6.8 and 6.1.1.4'
O O 0.0106 0.006 'International Tables Vol C Tables 4.2.6.8 and 6.1.1.4'
N N 0.0061 0.0033 'International Tables Vol C Tables 4.2.6.8 and 6.1.1.4'
Cu Cu 0.3201 1.2651 'International Tables Vol C Tables 4.2.6.8 and 6.1.1.4'
Ir Ir -1.4442 7.9887 'International Tables Vol C Tables 4.2.6.8 and 6.1.1.4'

loop_
_geom_angle_atom_site_label_1
_geom_angle_atom_site_label_2
_geom_angle_atom_site_label_3
_geom_angle
_geom_angle_site_symmetry_1
_geom_angle_site_symmetry_3
N2 Ir1 C4AA 93.2(3) . .
N2 Ir1 N1 170.4(3) . .
C4AA Ir1 N1 79.7(3) . .
N2 Ir1 C30 80.0(3) . .
C4AA Ir1 C30 88.2(3) . .
N1 Ir1 C30 93.2(3) . .
N2 Ir1 C1 94.5(3) . .
C4AA Ir1 C1 88.0(3) . .
N1 Ir1 C1 91.8(3) . .
C30 Ir1 C1 173.1(4) . .
N2 Ir1 C10 93.2(4) . .
C4AA Ir1 C10 169.8(4) . .
N1 Ir1 C10 92.9(4) . .
C30 Ir1 C10 85.0(4) . .
C1 Ir1 C10 99.5(4) . .
C1 Cu1 C10 163.2(4) . 2_775
C1 Cu1 C11 160.7(4) . 2_775
C10 Cu1 C11 34.4(4) 2_775 2_775
C1 Cu1 C2 34.6(4) . .
C10 Cu1 C2 137.0(4) 2_775 .
C11 Cu1 C2 136.8(5) 2_775 .
C1 Cu1 Cu1 102.3(3) . 2_775
C10 Cu1 Cu1 71.8(3) 2_775 2_775
C11 Cu1 Cu1 94.1(4) 2_775 2_775
C2 Cu1 Cu1 125.7(3) . 2_775
C7 O1 C9 117.9(14) . .
C29 N1 C25 119.3(9) . .
C29 N1 Ir1 124.5(7) . .
C25 N1 Ir1 116.3(7) . .
C42 N2 C38 118.1(8) . .
C42 N2 Ir1 126.3(6) . .
C38 N2 Ir1 115.6(6) . .
C2 C1 Cu1 77.7(6) . .
C2 C1 Ir1 178.1(9) . .
Cu1 C1 Ir1 101.6(5) . .
C4AA C1AA C21 121.9(9) . .
C4AA C1AA H1AA 119 . .
C21 C1AA H1AA 119 . .
C1 C2 C3 167.2(10) . .
C1 C2 Cu1 67.7(7) . .
C3 C2 Cu1 122.9(8) . .
C4 C3 C6AA 119.9(11) . .
C4 C3 C2 120.2(11) . .
C6AA C3 C2 119.8(11) . .
C3 C4 C5AA 117.6(14) . .
C3 C4 H4 121.2 . .
C5AA C4 H4 121.2 . .
C1AA C4AA C24 117.5(8) . .
C1AA C4AA Ir1 128.5(7) . .
C24 C4AA Ir1 114.0(7) . .
C6 C5AA C4 121.0(15) . .
C6 C5AA H5AA 119.5 . .
C4 C5AA H5AA 119.5 . .
C7 C6 C5AA 122.8(15) . .
C7 C6 H6 118.6 . .
C5AA C6 H6 118.6 . .
C3 C6AA C7 120.4(13) . .
C3 C6AA H6AA 119.8 . .
C7 C6AA H6AA 119.8 . .
C6 C7 O1 119.5(15) . .
C6 C7 C6AA 118.1(15) . .
O1 C7 C6AA 122.3(15) . .
O1 C9 H9A 109.5 . .
O1 C9 H9B 109.5 . .
H9A C9 H9B 109.5 . .
O1 C9 H9C 109.5 . .
H9A C9 H9C 109.5 . .
H9B C9 H9C 109.5 . .
C11 C10 Cu1 74.1(7) . 2_775
C11 C10 Ir1 166.1(10) . .
Cu1 C10 Ir1 117.9(5) 2_775 .
C10 C11 C12A 158.4(13) . .
C10 C11 C12B 148(2) . .
C10 C11 Cu1 71.4(7) . 2_775
C12A C11 Cu1 125.2(8) . 2_775
C12B C11 Cu1 117.3(14) . 2_775
C22 C21 C1AA 118.5(10) . .
C22 C21 H21 120.7 . .
C1AA C21 H21 120.7 . .
C23 C22 C21 120.5(9) . .
C23 C22 H22 119.8 . .
C21 C22 H22 119.8 . .
C22 C23 C24 119.7(9) . .
C22 C23 H23 120.2 . .
C24 C23 H23 120.2 . .
C4AA C24 C23 121.9(10) . .
C4AA C24 C25 115.8(8) . .
C23 C24 C25 122.3(9) . .
N1 C25 C26 120.2(9) . .
N1 C25 C24 114.1(8) . .
C26 C25 C24 125.7(8) . .
C27 C26 C25 120.1(9) . .
C27 C26 H26 120 . .
C25 C26 H26 120 . .
C26 C27 C28 120.2(11) . .
C26 C27 H27 119.9 . .
C28 C27 H27 119.9 . .
C27 C28 C29 116.9(11) . .
C27 C28 H28 121.5 . .
C29 C28 H28 121.5 . .
N1 C29 C28 123.2(10) . .
N1 C29 H29 118.4 . .
C28 C29 H29 118.4 . .
C32 C30 C37 118.6(9) . .
C32 C30 Ir1 128.7(8) . .
C37 C30 Ir1 112.6(6) . .
C30 C32 C33 120.6(11) . .
C30 C32 H32 119.7 . .
C33 C32 H32 119.7 . .
C34 C33 C32 120.1(11) . .
C34 C33 H33 120 . .
C32 C33 H33 120 . .
C35 C34 C33 121.0(11) . .
C35 C34 H34 119.5 . .
C33 C34 H34 119.5 . .
C34 C35 C37 120.0(11) . .
C34 C35 H35 120 . .
C37 C35 H35 120 . .
C30 C37 C35 119.6(9) . .
C30 C37 C38 116.6(9) . .
C35 C37 C38 123.7(10) . .
N2 C38 C39 120.0(9) . .
N2 C38 C37 114.9(9) . .
C39 C38 C37 125.0(9) . .
C40 C39 C38 119.5(10) . .
C40 C39 H39 120.3 . .
C38 C39 H39 120.3 . .
C41 C40 C39 120.1(10) . .
C41 C40 H40 120 . .
C39 C40 H40 120 . .
C40 C41 C42 119.4(10) . .
C40 C41 H41 120.3 . .
C42 C41 H41 120.3 . .
N2 C42 C41 122.8(9) . .
N2 C42 H42 118.6 . .
C41 C42 H42 118.6 . .
C16A O2A C18A 117(2) . .
O2A C16A C17A 116.7(14) . .
O2A C16A C15A 123.0(15) . .
C17A C16A C15A 120 . .
C16A C17A C12A 120 . .
C16A C17A H17A 120 . .
C12A C17A H17A 120 . .
C13A C12A C17A 120 . .
C13A C12A C11 117.0(10) . .
C17A C12A C11 122.4(10) . .
C12A C13A C14A 120 . .
C12A C13A H13A 120 . .
C14A C13A H13A 120 . .
C15A C14A C13A 120 . .
C15A C14A H14A 120 . .
C13A C14A H14A 120 . .
C14A C15A C16A 120 . .
C14A C15A H15A 120 . .
C16A C15A H15A 120 . .
O2A C18A H18A 109.5 . .
O2A C18A H18B 109.5 . .
H18A C18A H18B 109.5 . .
O2A C18A H18C 109.5 . .
H18A C18A H18C 109.5 . .
H18B C18A H18C 109.5 . .
C16B O2B C18B 107(6) . .
C13B C12B C17B 120 . .
C13B C12B C11 133(3) . .
C17B C12B C11 107(3) . .
C14B C13B C12B 120 . .
C14B C13B H13B 120 . .
C12B C13B H13B 120 . .
C13B C14B C15B 120 . .
C13B C14B H14B 120 . .
C15B C14B H14B 120 . .
C16B C15B C14B 120 . .
C16B C15B H15B 120 . .
C14B C15B H15B 120 . .
O2B C16B C15B 129(4) . .
O2B C16B C17B 107(4) . .
C15B C16B C17B 120 . .
C16B C17B C12B 120 . .
C16B C17B H17B 120 . .
C12B C17B H17B 120 . .
O2B C18B H18E 109.5 . .
O2B C18B H18D 109.5 . .
H18E C18B H18D 109.5 . .
O2B C18B H18F 109.5 . .
H18E C18B H18F 109.5 . .
H18D C18B H18F 109.5 . .

loop_
_geom_bond_atom_site_label_1
_geom_bond_atom_site_label_2
_geom_bond_distance
_geom_bond_site_symmetry_2
Ir1 N2 2.047(8) .
Ir1 C4AA 2.063(9) .
Ir1 N1 2.066(8) .
Ir1 C30 2.077(9) .
Ir1 C1 2.080(10) .
Ir1 C10 2.086(10) .
Cu1 C1 1.991(10) .
Cu1 C10 2.032(9) 2_775
Cu1 C11 2.062(12) 2_775
Cu1 C2 2.102(10) .
Cu1 Cu1 2.732(2) 2_775
O1 C7 1.366(19) .
O1 C9 1.38(2) .
N1 C29 1.319(14) .
N1 C25 1.364(11) .
N2 C42 1.356(12) .
N2 C38 1.378(12) .
C1 C2 1.220(13) .
C1AA C4AA 1.375(14) .
C1AA C21 1.418(12) .
C1AA H1AA 0.93 .
C2 C3 1.445(15) .
C3 C4 1.365(16) .
C3 C6AA 1.381(16) .
C4 C5AA 1.416(19) .
C4 H4 0.93 .
C4AA C24 1.399(12) .
C5AA C6 1.33(2) .
C5AA H5AA 0.93 .
C6 C7 1.32(2) .
C6 H6 0.93 .
C6AA C7 1.413(18) .
C6AA H6AA 0.93 .
C9 H9A 0.96 .
C9 H9B 0.96 .
C9 H9C 0.96 .
C10 C11 1.212(15) .
C10 Cu1 2.032(9) 2_775
C11 C12A 1.487(15) .
C11 C12B 1.62(3) .
C11 Cu1 2.062(12) 2_775
C21 C22 1.402(15) .
C21 H21 0.93 .
C22 C23 1.369(15) .
C22 H22 0.93 .
C23 C24 1.398(13) .
C23 H23 0.93 .
C24 C25 1.482(15) .
C25 C26 1.401(13) .
C26 C27 1.354(15) .
C26 H26 0.93 .
C27 C28 1.393(16) .
C27 H27 0.93 .
C28 C29 1.409(16) .
C28 H28 0.93 .
C29 H29 0.93 .
C30 C32 1.383(14) .
C30 C37 1.406(14) .
C32 C33 1.396(13) .
C32 H32 0.93 .
C33 C34 1.374(18) .
C33 H33 0.93 .
C34 C35 1.348(16) .
C34 H34 0.93 .
C35 C37 1.419(14) .
C35 H35 0.93 .
C37 C38 1.439(14) .
C38 C39 1.402(14) .
C39 C40 1.377(15) .
C39 H39 0.93 .
C40 C41 1.358(15) .
C40 H40 0.93 .
C41 C42 1.368(14) .
C41 H41 0.93 .
C42 H42 0.93 .
O2A C16A 1.35(2) .
O2A C18A 1.43(3) .
C16A C17A 1.39 .
C16A C15A 1.39 .
C17A C12A 1.39 .
C17A H17A 0.93 .
C12A C13A 1.39 .
C13A C14A 1.39 .
C13A H13A 0.93 .
C14A C15A 1.39 .
C14A H14A 0.93 .
C15A H15A 0.93 .
C18A H18A 0.96 .
C18A H18B 0.96 .
C18A H18C 0.96 .
O2B C16B 1.28(6) .
O2B C18B 1.41(3) .
C12B C13B 1.39 .
C12B C17B 1.39 .
C13B C14B 1.39 .
C13B H13B 0.93 .
C14B C15B 1.39 .
C14B H14B 0.93 .
C15B C16B 1.39 .
C15B H15B 0.93 .
C16B C17B 1.39 .
C17B H17B 0.93 .
C18B H18E 0.96 .
C18B H18D 0.96 .
C18B H18F 0.96 .
